data_2223579
loop_
_publ_author_name
'Du, Ren-Jun'
'Wang, Jian-Qiang'
'Bi, Sheng'
'Zhou, Yi-Xin'
'Guo, Cheng'

_publ_section_title
;
 2-Methylsulfanyl-4-(3-pyridyl)pyrimidine
;
_journal_coeditor_code VM2004
_journal_issue 10
_journal_name_full 'Acta Crystallographica Section E'
_journal_page_first o2539
_journal_paper_doi 10.1107/S1600536809037945
_journal_volume 65
_journal_year 2009
_chemical_formula_iupac 'C10 H9 N3 S'
_chemical_formula_moiety 'C10 H9 N3 S'
_chemical_formula_sum 'C10 H9 N3 S'
_chemical_formula_weight 203.26
_chemical_name_systematic
;
2-Methylsulfanyl-4-(3-pyridyl)pyrimidine
;
_space_group_IT_number 14
_symmetry_cell_setting monoclinic
_symmetry_space_group_name_Hall '-P 2ybc'
_symmetry_space_group_name_H-M 'P 1 21/c 1'
_atom_sites_solution_hydrogens geom
_atom_sites_solution_primary direct
_atom_sites_solution_secondary difmap
_audit_creation_method SHELXL-97
_cell_angle_alpha 90.00
_cell_angle_beta 96.35(3)
_cell_angle_gamma 90.00
_cell_formula_units_Z 4
_cell_length_a 4.0010(8)
_cell_length_b 13.713(3)
_cell_length_c 17.877(4)
_cell_measurement_reflns_used 25
_cell_measurement_temperature 293(2)
_cell_measurement_theta_max 13
_cell_measurement_theta_min 9
_cell_volume 974.8(4)
_computing_cell_refinement 'CAD-4 EXPRESS (Enraf--Nonius, 1994)'
_computing_data_collection 'CAD-4 EXPRESS (Enraf--Nonius, 1994)'
_computing_data_reduction 'XCAD4 (Harms & Wocadlo, 1995)'
_computing_molecular_graphics 'SHELXL97 (Sheldrick, 2008)'
_computing_publication_material 'SHELXL97 (Sheldrick, 2008)'
_computing_structure_refinement 'SHELXL97 (Sheldrick, 2008)'
_computing_structure_solution 'SHELXS97 (Sheldrick, 2008)'
_diffrn_ambient_temperature 293(2)
_diffrn_measured_fraction_theta_full 0.999
_diffrn_measured_fraction_theta_max 0.999
_diffrn_measurement_device_type 'Enraf--Nonius CAD-4'
_diffrn_measurement_method \w/2\q
_diffrn_radiation_monochromator graphite
_diffrn_radiation_source 'fine-focus sealed tube'
_diffrn_radiation_type MoK\a
_diffrn_radiation_wavelength 0.71073
_diffrn_reflns_av_R_equivalents 0.0250
_diffrn_reflns_av_sigmaI/netI 0.0405
_diffrn_reflns_limit_h_max 4
_diffrn_reflns_limit_h_min 0
_diffrn_reflns_limit_k_max 16
_diffrn_reflns_limit_k_min 0
_diffrn_reflns_limit_l_max 21
_diffrn_reflns_limit_l_min -21
_diffrn_reflns_number 2025
_diffrn_reflns_theta_full 25.26
_diffrn_reflns_theta_max 25.26
_diffrn_reflns_theta_min 1.88
_diffrn_standards_decay_% 1
_diffrn_standards_interval_count 200
_diffrn_standards_interval_time 2h
_diffrn_standards_number 3
_exptl_absorpt_coefficient_mu 0.292
_exptl_absorpt_correction_T_max 0.9714
_exptl_absorpt_correction_T_min 0.9175
_exptl_absorpt_correction_type psi-scan
_exptl_absorpt_process_details '(Vorob'ev et al., 2006)'
_exptl_crystal_colour colorless
_exptl_crystal_density_diffrn 1.385
_exptl_crystal_density_method 'not measured'
_exptl_crystal_description block
_exptl_crystal_F_000 424
_exptl_crystal_size_max 0.30
_exptl_crystal_size_mid 0.10
_exptl_crystal_size_min 0.10
_refine_diff_density_max 0.256
_refine_diff_density_min -0.194
_refine_ls_extinction_method none
_refine_ls_goodness_of_fit_ref 1.022
_refine_ls_hydrogen_treatment constr
_refine_ls_matrix_type full
_refine_ls_number_parameters 127
_refine_ls_number_reflns 1758
_refine_ls_number_restraints 0
_refine_ls_restrained_S_all 1.022
_refine_ls_R_factor_all 0.0702
_refine_ls_R_factor_gt 0.0506
_refine_ls_shift/su_max 0.000
_refine_ls_shift/su_mean 0.000
_refine_ls_structure_factor_coef Fsqd
_refine_ls_weighting_details 'calc w=1/[\s^2^(Fo^2^)+(0.1P)^2^] where P=(Fo^2^+2Fc^2^)/3'
_refine_ls_weighting_scheme calc
_refine_ls_wR_factor_gt 0.1423
_refine_ls_wR_factor_ref 0.1588
_reflns_number_gt 1340
_reflns_number_total 1758
_reflns_threshold_expression I>2\s(I)
_cod_data_source_file vm2004.cif
_cod_data_source_block I
_cod_depositor_comments
;
The following automatic conversions were performed:
'_symmetry_cell_setting' value 'Monoclinic' changed to 'monoclinic'
according to '/home/saulius/struct/CIF-dictionaries/cif_core.dic'
dictionary named 'cif_core.dic' version 2.4.1 from 2010-06-29.

Automatic conversion script
Id: cif_fix_enum 1527 2010-12-29 10:47:43Z saulius 

The following automatic conversions were performed:

'_symmetry_cell_setting' value 'Monoclinic' changed to 'monoclinic'
according to /home/saulius/struct/CIF-dictionaries/cif_core.dic
dictionary named 'cif_core.dic' version 2.4.1 from 2010-06-29.

Automatic conversion script
Id: cif_fix_values 1715 2011-07-08 13:25:40Z adriana 
;
_cod_original_cell_volume 974.8(3)
_cod_original_sg_symbol_H-M 'P 21/c'
_cod_database_code 2223579
_cod_database_fobs_code 2223579

loop_
_symmetry_equiv_pos_as_xyz
'x, y, z'
'-x, 1/2+y, 1/2-z'
'-x, -y, -z'
'x, 1/2-y, 1/2+z'

loop_
_atom_site_type_symbol
_atom_site_label
_atom_site_fract_x
_atom_site_fract_y
_atom_site_fract_z
_atom_site_U_iso_or_equiv
_atom_site_adp_type
_atom_site_calc_flag
_atom_site_refinement_flags
_atom_site_occupancy
_atom_site_disorder_assembly
_atom_site_disorder_group
S S 0.4309(2) 0.94155(5) 0.29123(4) 0.0509(3) Uani d . 1 . .
N N1 0.6539(7) 1.07222(17) 0.20518(13) 0.0457(6) Uani d . 1 . .
C C1 0.4170(9) 0.9369(2) 0.39062(19) 0.0604(9) Uani d . 1 . .
H H1B 0.3104 0.8775 0.4036 0.091 Uiso calc R 1 . .
H H1C 0.2913 0.9916 0.4060 0.091 Uiso calc R 1 . .
H H1D 0.6417 0.9392 0.4157 0.091 Uiso calc R 1 . .
N N2 0.7361(5) 1.10742(16) 0.33703(12) 0.0360(5) Uani d . 1 . .
C C2 0.6299(7) 1.05331(19) 0.27802(15) 0.0378(6) Uani d . 1 . .
C C3 0.8168(8) 1.1546(2) 0.19312(16) 0.0477(8) Uani d . 1 . .
H H3A 0.8455 1.1712 0.1438 0.057 Uiso calc R 1 . .
N N3 1.0852(8) 1.2696(2) 0.52338(14) 0.0599(8) Uani d . 1 . .
C C4 0.9438(7) 1.2158(2) 0.24957(15) 0.0405(7) Uani d . 1 . .
H H4A 1.0587 1.2722 0.2391 0.049 Uiso calc R 1 . .
C C5 0.8963(6) 1.19124(18) 0.32285(14) 0.0342(6) Uani d . 1 . .
C C6 1.0102(7) 1.25258(18) 0.38859(15) 0.0362(6) Uani d . 1 . .
C C7 1.1366(8) 1.3459(2) 0.38145(16) 0.0475(7) Uani d . 1 . .
H H7A 1.1536 1.3722 0.3341 0.057 Uiso calc R 1 . .
C C8 1.2363(8) 1.3989(2) 0.44521(17) 0.0533(8) Uani d . 1 . .
H H8A 1.3228 1.4615 0.4416 0.064 Uiso calc R 1 . .
C C9 1.2066(8) 1.3584(2) 0.51438(17) 0.0534(8) Uani d . 1 . .
H H9A 1.2750 1.3951 0.5571 0.064 Uiso calc R 1 . .
C C10 0.9898(8) 1.2193(2) 0.46139(15) 0.0498(8) Uani d . 1 . .
H H10A 0.9027 1.1572 0.4670 0.060 Uiso calc R 1 . .

loop_
_atom_site_aniso_label
_atom_site_aniso_U_11
_atom_site_aniso_U_22
_atom_site_aniso_U_33
_atom_site_aniso_U_12
_atom_site_aniso_U_13
_atom_site_aniso_U_23
S 0.0491(5) 0.0433(5) 0.0608(6) -0.0072(3) 0.0091(4) -0.0078(4)
N1 0.0512(15) 0.0455(14) 0.0405(14) 0.0041(11) 0.0055(11) -0.0050(11)
C1 0.061(2) 0.055(2) 0.066(2) -0.0093(16) 0.0120(17) 0.0099(16)
N2 0.0350(12) 0.0345(12) 0.0389(12) 0.0026(10) 0.0056(9) -0.0009(10)
C2 0.0348(14) 0.0369(14) 0.0419(15) 0.0070(12) 0.0049(11) -0.0032(12)
C3 0.0560(19) 0.0532(18) 0.0355(14) 0.0091(15) 0.0124(13) 0.0025(13)
N3 0.085(2) 0.0567(16) 0.0380(14) -0.0123(15) 0.0048(13) -0.0044(12)
C4 0.0448(17) 0.0391(15) 0.0389(14) 0.0016(12) 0.0097(12) 0.0023(12)
C5 0.0302(13) 0.0338(13) 0.0388(14) 0.0062(11) 0.0044(11) 0.0028(11)
C6 0.0340(14) 0.0365(15) 0.0379(14) 0.0039(11) 0.0033(11) 0.0013(11)
C7 0.0530(18) 0.0460(17) 0.0428(16) -0.0105(14) 0.0024(13) 0.0053(13)
C8 0.059(2) 0.0459(17) 0.0540(18) -0.0161(15) 0.0022(15) -0.0027(15)
C9 0.058(2) 0.0532(19) 0.0476(18) -0.0074(16) 0.0010(15) -0.0114(14)
C10 0.071(2) 0.0396(15) 0.0402(16) -0.0079(15) 0.0102(14) 0.0009(13)

loop_
_atom_type_symbol
_atom_type_description
_atom_type_scat_dispersion_real
_atom_type_scat_dispersion_imag
_atom_type_scat_source
C C 0.0033 0.0016 'International Tables Vol C Tables 4.2.6.8 and 6.1.1.4'
H H 0.0000 0.0000 'International Tables Vol C Tables 4.2.6.8 and 6.1.1.4'
N N 0.0061 0.0033 'International Tables Vol C Tables 4.2.6.8 and 6.1.1.4'
S S 0.1246 0.1234 'International Tables Vol C Tables 4.2.6.8 and 6.1.1.4'

loop_
_geom_angle_atom_site_label_1
_geom_angle_atom_site_label_2
_geom_angle_atom_site_label_3
_geom_angle_site_symmetry_1
_geom_angle_site_symmetry_3
_geom_angle
_geom_angle_publ_flag
C2 S C1 . . 103.26(14) ?
C3 N1 C2 . . 114.2(2) ?
S C1 H1B . . 109.5 ?
S C1 H1C . . 109.5 ?
H1B C1 H1C . . 109.5 ?
S C1 H1D . . 109.5 ?
H1B C1 H1D . . 109.5 ?
H1C C1 H1D . . 109.5 ?
C2 N2 C5 . . 116.4(2) ?
N2 C2 N1 . . 128.0(3) ?
N2 C2 S . . 119.6(2) ?
N1 C2 S . . 112.4(2) ?
N1 C3 C4 . . 123.3(3) ?
N1 C3 H3A . . 118.3 ?
C4 C3 H3A . . 118.3 ?
C10 N3 C9 . . 116.8(3) ?
C3 C4 C5 . . 118.1(3) ?
C3 C4 H4A . . 121.0 ?
C5 C4 H4A . . 121.0 ?
N2 C5 C4 . . 120.0(2) ?
N2 C5 C6 . . 116.5(2) ?
C4 C5 C6 . . 123.5(2) ?
C7 C6 C10 . . 116.7(3) ?
C7 C6 C5 . . 122.4(2) ?
C10 C6 C5 . . 120.9(2) ?
C8 C7 C6 . . 119.2(3) ?
C8 C7 H7A . . 120.4 ?
C6 C7 H7A . . 120.4 ?
C9 C8 C7 . . 119.2(3) ?
C9 C8 H8A . . 120.4 ?
C7 C8 H8A . . 120.4 ?
N3 C9 C8 . . 123.3(3) ?
N3 C9 H9A . . 118.3 ?
C8 C9 H9A . . 118.3 ?
N3 C10 C6 . . 124.8(3) ?
N3 C10 H10A . . 117.6 ?
C6 C10 H10A . . 117.6 ?

loop_
_geom_bond_atom_site_label_1
_geom_bond_atom_site_label_2
_geom_bond_site_symmetry_2
_geom_bond_distance
_geom_bond_publ_flag
S C2 . 1.755(3) ?
S C1 . 1.785(3) ?
N1 C3 . 1.333(4) ?
N1 C2 . 1.342(3) ?
C1 H1B . 0.9600 ?
C1 H1C . 0.9600 ?
C1 H1D . 0.9600 ?
N2 C2 . 1.321(3) ?
N2 C5 . 1.354(3) ?
C3 C4 . 1.367(4) ?
C3 H3A . 0.9300 ?
N3 C10 . 1.325(4) ?
N3 C9 . 1.328(4) ?
C4 C5 . 1.386(4) ?
C4 H4A . 0.9300 ?
C5 C6 . 1.476(4) ?
C6 C7 . 1.387(4) ?
C6 C10 . 1.390(4) ?
C7 C8 . 1.374(4) ?
C7 H7A . 0.9300 ?
C8 C9 . 1.373(4) ?
C8 H8A . 0.9300 ?
C9 H9A . 0.9300 ?
C10 H10A . 0.9300 ?

loop_
_geom_hbond_atom_site_label_D
_geom_hbond_atom_site_label_H
_geom_hbond_atom_site_label_A
_geom_hbond_site_symmetry_A
_geom_hbond_distance_DH
_geom_hbond_distance_HA
_geom_hbond_distance_DA
_geom_hbond_angle_DHA
C3 H3A N3 4_574 0.9300 2.5800 3.487(4) 164.00
C10 H10A N2 . 0.9300 2.4400 2.798(4) 103.00

loop_
_geom_torsion_atom_site_label_1
_geom_torsion_atom_site_label_2
_geom_torsion_atom_site_label_3
_geom_torsion_atom_site_label_4
_geom_torsion_site_symmetry_1
_geom_torsion_site_symmetry_2
_geom_torsion_site_symmetry_3
_geom_torsion_site_symmetry_4
_geom_torsion
_geom_torsion_publ_flag
C5 N2 C2 N1 . . . . -1.7(4) ?
C5 N2 C2 S . . . . 178.06(18) ?
C3 N1 C2 N2 . . . . 2.6(4) ?
C3 N1 C2 S . . . . -177.23(19) ?
C1 S C2 N2 . . . . 2.4(3) ?
C1 S C2 N1 . . . . -177.8(2) ?
C2 N1 C3 C4 . . . . -1.2(4) ?
N1 C3 C4 C5 . . . . -0.8(4) ?
C2 N2 C5 C4 . . . . -0.6(4) ?
C2 N2 C5 C6 . . . . 179.0(2) ?
C3 C4 C5 N2 . . . . 1.7(4) ?
C3 C4 C5 C6 . . . . -177.8(2) ?
N2 C5 C6 C7 . . . . -171.2(3) ?
C4 C5 C6 C7 . . . . 8.4(4) ?
N2 C5 C6 C10 . . . . 7.7(4) ?
C4 C5 C6 C10 . . . . -172.7(3) ?
C10 C6 C7 C8 . . . . 0.7(4) ?
C5 C6 C7 C8 . . . . 179.7(3) ?
C6 C7 C8 C9 . . . . -0.3(5) ?
C10 N3 C9 C8 . . . . -0.1(5) ?
C7 C8 C9 N3 . . . . 0.0(5) ?
C9 N3 C10 C6 . . . . 0.5(5) ?
C7 C6 C10 N3 . . . . -0.8(5) ?
C5 C6 C10 N3 . . . . -179.8(3) ?

loop_
_cod_related_entry_id
_cod_related_entry_database
_cod_related_entry_code
1 ChemSpider 2102479
